data_7038486
loop_
_publ_author_name
'Hering-Junghans, Christian'
'Schulz, Axel'
'Thomas, Max'
'Villinger, Alexander'

_publ_section_title
;
 Synthesis of mono-, di-, and triaminobismuthanes and observation of C-C
 coupling of aromatic systems with bismuth(iii) chloride.
;
_journal_issue 14
_journal_name_full 'Dalton transactions (Cambridge, England : 2003)'
_journal_page_first 6053
_journal_page_last 6059
_journal_paper_doi 10.1039/c6dt00229c
_journal_volume 45
_journal_year 2016
_chemical_formula_moiety 'C18 H33 N Si'
_chemical_formula_sum 'C18 H33 N Si'
_chemical_formula_weight 291.54
_chemical_name_systematic
;
 ?
;
_space_group_IT_number 14
_symmetry_cell_setting monoclinic
_symmetry_Int_Tables_number 14
_symmetry_space_group_name_Hall '-P 2yn'
_symmetry_space_group_name_H-M 'P 1 21/n 1'
_atom_sites_solution_hydrogens geom
_atom_sites_solution_primary direct
_atom_sites_solution_secondary difmap
_audit_creation_method SHELXL-97
_audit_update_record
;
2016-01-15 deposited with the CCDC.
2016-02-18 downloaded from the CCDC.
;
_cell_angle_alpha 90.00
_cell_angle_beta 90.088(3)
_cell_angle_gamma 90.00
_cell_formula_units_Z 4
_cell_length_a 11.5209(6)
_cell_length_b 12.3140(6)
_cell_length_c 13.3055(7)
_cell_measurement_reflns_used 9969
_cell_measurement_temperature 173(2)
_cell_measurement_theta_max 59.443
_cell_measurement_theta_min 4.673
_cell_volume 1887.63(17)
_computing_cell_refinement 'Bruker Apex V7.51A'
_computing_data_collection 'Bruker Apex V7.51A'
_computing_data_reduction 'Bruker SAINT'
_computing_molecular_graphics 'ORTEP-3v2.01 (Farrugia, 1997)'
_computing_publication_material SHELXL-97
_computing_structure_refinement 'SHELXL-97 (Sheldrick, 1997)'
_computing_structure_solution 'SHELXS-97 (Sheldrick, 1997)'
_diffrn_ambient_temperature 173(2)
_diffrn_measured_fraction_theta_full 0.984
_diffrn_measured_fraction_theta_max 0.984
_diffrn_measurement_device_type 'Bruker Apex Kappa II-CCD-diffractometer'
_diffrn_measurement_method 'phi and omega scans'
_diffrn_radiation_monochromator graphite
_diffrn_radiation_source 'sealed tube'
_diffrn_radiation_type MoK\a
_diffrn_radiation_wavelength 0.71073
_diffrn_reflns_av_R_equivalents 0.0478
_diffrn_reflns_av_sigmaI/netI 0.0406
_diffrn_reflns_limit_h_max 16
_diffrn_reflns_limit_h_min -16
_diffrn_reflns_limit_k_max 16
_diffrn_reflns_limit_k_min -17
_diffrn_reflns_limit_l_max 18
_diffrn_reflns_limit_l_min -18
_diffrn_reflns_number 25882
_diffrn_reflns_theta_full 30.00
_diffrn_reflns_theta_max 30.00
_diffrn_reflns_theta_min 1.53
_exptl_absorpt_coefficient_mu 0.118
_exptl_absorpt_correction_T_max 0.9598
_exptl_absorpt_correction_T_min 0.9477
_exptl_absorpt_correction_type multi-scan
_exptl_absorpt_process_details '(SADABS; Sheldrick, 2004)'
_exptl_crystal_colour colourless
_exptl_crystal_density_diffrn 1.026
_exptl_crystal_density_method 'not measured'
_exptl_crystal_description block
_exptl_crystal_F_000 648
_exptl_crystal_size_max 0.46
_exptl_crystal_size_mid 0.39
_exptl_crystal_size_min 0.35
_refine_diff_density_max 0.304
_refine_diff_density_min -0.276
_refine_diff_density_rms 0.044
_refine_ls_extinction_method none
_refine_ls_goodness_of_fit_ref 1.034
_refine_ls_hydrogen_treatment mixed
_refine_ls_matrix_type full
_refine_ls_number_parameters 195
_refine_ls_number_reflns 5427
_refine_ls_number_restraints 0
_refine_ls_restrained_S_all 1.034
_refine_ls_R_factor_all 0.0507
_refine_ls_R_factor_gt 0.0411
_refine_ls_shift/su_max 0.001
_refine_ls_shift/su_mean 0.000
_refine_ls_structure_factor_coef Fsqd
_refine_ls_weighting_details 'calc w=1/[\s^2^(Fo^2^)+(0.0504P)^2^+0.3669P] where P=(Fo^2^+2Fc^2^)/3'
_refine_ls_weighting_scheme calc
_refine_ls_wR_factor_gt 0.0996
_refine_ls_wR_factor_ref 0.1060
_reflns_number_gt 4742
_reflns_number_total 5427
_reflns_threshold_expression >2\s(I)
_cod_data_source_file c6dt00229c2.cif
_cod_data_source_block ch_mt18
_cod_depositor_comments 'Adding full bibliography for 7038481--7038499.cif.'
_cod_original_sg_symbol_H-M 'P 2(1)/n'
_cod_database_code 7038486

loop_
_symmetry_equiv_pos_as_xyz
'x, y, z'
'-x+1/2, y+1/2, -z+1/2'
'-x, -y, -z'
'x-1/2, -y-1/2, z-1/2'

loop_
_atom_site_label
_atom_site_type_symbol
_atom_site_fract_x
_atom_site_fract_y
_atom_site_fract_z
_atom_site_U_iso_or_equiv
_atom_site_adp_type
_atom_site_occupancy
_atom_site_symmetry_multiplicity
_atom_site_calc_flag
_atom_site_refinement_flags
Si1 Si 0.24449(4) 0.60237(3) 0.22824(3) 0.02263(9) Uani 1 1 d .
N1 N 0.39400(11) 0.60563(10) 0.21530(11) 0.0248(3) Uani 1 1 d .
C1 C 0.46850(11) 0.69834(11) 0.22249(12) 0.0220(3) Uani 1 1 d .
C2 C 0.51049(13) 0.73304(12) 0.31681(11) 0.0243(3) Uani 1 1 d .
C3 C 0.58406(13) 0.82332(13) 0.32121(12) 0.0271(3) Uani 1 1 d .
H3 H 0.6114 0.8474 0.3848 0.033 Uiso 1 1 calc R
C4 C 0.61827(12) 0.87883(12) 0.23539(13) 0.0261(3) Uani 1 1 d .
C5 C 0.57598(13) 0.84259(13) 0.14341(12) 0.0267(3) Uani 1 1 d .
H5 H 0.5989 0.8796 0.0840 0.032 Uiso 1 1 calc R
C6 C 0.50108(12) 0.75383(12) 0.13485(11) 0.0243(3) Uani 1 1 d .
C7 C 0.48103(14) 0.67311(13) 0.41315(12) 0.0283(3) Uani 1 1 d .
H7 H 0.4295 0.6108 0.3950 0.034 Uiso 1 1 calc R
C8 C 0.4155(2) 0.74395(17) 0.48619(15) 0.0529(6) Uani 1 1 d .
H8A H 0.3918 0.7005 0.5444 0.079 Uiso 1 1 calc R
H8B H 0.3466 0.7738 0.4531 0.079 Uiso 1 1 calc R
H8C H 0.4657 0.8035 0.5086 0.079 Uiso 1 1 calc R
C9 C 0.58928(19) 0.62649(18) 0.46374(16) 0.0454(4) Uani 1 1 d .
H9A H 0.6420 0.6858 0.4819 0.068 Uiso 1 1 calc R
H9B H 0.6286 0.5769 0.4173 0.068 Uiso 1 1 calc R
H9C H 0.5667 0.5868 0.5245 0.068 Uiso 1 1 calc R
C10 C 0.70179(14) 0.97452(13) 0.24055(13) 0.0314(3) Uani 1 1 d .
H10 H 0.7120 1.0024 0.1705 0.038 Uiso 1 1 calc R
C11 C 0.65608(19) 1.06774(15) 0.30377(17) 0.0471(5) Uani 1 1 d .
H11A H 0.5804 1.0909 0.2777 0.071 Uiso 1 1 calc R
H11B H 0.7107 1.1287 0.3008 0.071 Uiso 1 1 calc R
H11C H 0.6476 1.0438 0.3736 0.071 Uiso 1 1 calc R
C12 C 0.82102(15) 0.93871(16) 0.27830(18) 0.0473(5) Uani 1 1 d .
H12A H 0.8142 0.9115 0.3473 0.071 Uiso 1 1 calc R
H12B H 0.8744 1.0007 0.2770 0.071 Uiso 1 1 calc R
H12C H 0.8510 0.8809 0.2349 0.071 Uiso 1 1 calc R
C13 C 0.46056(13) 0.71733(14) 0.03141(12) 0.0288(3) Uani 1 1 d .
H13 H 0.3911 0.6697 0.0409 0.035 Uiso 1 1 calc R
C14 C 0.55494(18) 0.64933(16) -0.01783(15) 0.0429(4) Uani 1 1 d .
H14A H 0.6245 0.6939 -0.0276 0.064 Uiso 1 1 calc R
H14B H 0.5273 0.6229 -0.0831 0.064 Uiso 1 1 calc R
H14C H 0.5738 0.5874 0.0255 0.064 Uiso 1 1 calc R
C15 C 0.42491(17) 0.81118(16) -0.03750(15) 0.0421(4) Uani 1 1 d .
H15A H 0.3703 0.8586 -0.0020 0.063 Uiso 1 1 calc R
H15B H 0.3877 0.7821 -0.0981 0.063 Uiso 1 1 calc R
H15C H 0.4939 0.8529 -0.0565 0.063 Uiso 1 1 calc R
C16 C 0.18904(14) 0.74384(12) 0.22669(16) 0.0367(4) Uani 1 1 d .
H16A H 0.2241 0.7848 0.2821 0.055 Uiso 1 1 calc R
H16B H 0.1045 0.7432 0.2344 0.055 Uiso 1 1 calc R
H16C H 0.2093 0.7783 0.1627 0.055 Uiso 1 1 calc R
C17 C 0.20068(16) 0.53387(15) 0.34674(16) 0.0410(4) Uani 1 1 d .
H17A H 0.2467 0.4676 0.3557 0.062 Uiso 1 1 calc R
H17B H 0.1181 0.5151 0.3434 0.062 Uiso 1 1 calc R
H17C H 0.2142 0.5828 0.4037 0.062 Uiso 1 1 calc R
C18 C 0.18423(17) 0.52383(16) 0.11998(16) 0.0426(4) Uani 1 1 d .
H18A H 0.1981 0.5638 0.0575 0.064 Uiso 1 1 calc R
H18B H 0.1006 0.5136 0.1293 0.064 Uiso 1 1 calc R
H18C H 0.2224 0.4528 0.1164 0.064 Uiso 1 1 calc R
H1 H 0.414(2) 0.560(2) 0.180(2) 0.062(8) Uiso 1 1 d .

loop_
_atom_site_aniso_label
_atom_site_aniso_U_11
_atom_site_aniso_U_22
_atom_site_aniso_U_33
_atom_site_aniso_U_23
_atom_site_aniso_U_13
_atom_site_aniso_U_12
Si1 0.01945(16) 0.01932(16) 0.02913(19) -0.00052(15) 0.00315(19) -0.00144(13)
N1 0.0216(5) 0.0223(6) 0.0306(7) -0.0050(5) 0.0051(5) -0.0018(4)
C1 0.0166(5) 0.0235(6) 0.0259(7) -0.0014(6) 0.0024(6) -0.0002(5)
C2 0.0214(7) 0.0271(7) 0.0242(7) 0.0015(6) 0.0032(5) -0.0008(5)
C3 0.0257(7) 0.0323(7) 0.0235(7) -0.0013(6) -0.0010(6) -0.0052(6)
C4 0.0206(6) 0.0296(7) 0.0283(7) -0.0001(6) 0.0006(6) -0.0058(5)
C5 0.0222(7) 0.0332(8) 0.0246(7) 0.0032(6) 0.0041(6) -0.0058(6)
C6 0.0189(6) 0.0307(7) 0.0233(7) -0.0029(6) 0.0028(5) -0.0020(5)
C7 0.0293(8) 0.0309(7) 0.0249(7) 0.0048(6) 0.0012(6) -0.0026(6)
C8 0.0646(14) 0.0520(11) 0.0423(11) 0.0163(9) 0.0284(10) 0.0192(10)
C9 0.0442(10) 0.0530(11) 0.0391(10) 0.0115(9) -0.0010(8) 0.0105(9)
C10 0.0305(7) 0.0331(7) 0.0306(8) 0.0032(6) -0.0017(6) -0.0114(6)
C11 0.0517(11) 0.0317(9) 0.0577(13) -0.0019(8) -0.0009(9) -0.0090(8)
C12 0.0281(8) 0.0462(10) 0.0674(13) 0.0057(10) -0.0088(10) -0.0134(7)
C13 0.0246(7) 0.0366(8) 0.0251(7) -0.0037(7) 0.0029(6) -0.0068(6)
C14 0.0444(10) 0.0491(11) 0.0350(9) -0.0127(8) 0.0023(8) 0.0077(8)
C15 0.0451(10) 0.0474(10) 0.0338(9) -0.0044(8) -0.0113(8) 0.0026(8)
C16 0.0350(8) 0.0270(7) 0.0481(10) 0.0000(7) 0.0006(9) 0.0061(6)
C17 0.0373(9) 0.0358(9) 0.0501(11) 0.0114(8) 0.0171(8) -0.0004(7)
C18 0.0325(8) 0.0433(10) 0.0519(11) -0.0176(9) -0.0030(8) -0.0046(8)

loop_
_atom_type_symbol
_atom_type_description
_atom_type_scat_dispersion_real
_atom_type_scat_dispersion_imag
_atom_type_scat_source
C C 0.0033 0.0016 'International Tables Vol C Tables 4.2.6.8 and 6.1.1.4'
H H 0.0000 0.0000 'International Tables Vol C Tables 4.2.6.8 and 6.1.1.4'
N N 0.0061 0.0033 'International Tables Vol C Tables 4.2.6.8 and 6.1.1.4'
Si Si 0.0817 0.0704 'International Tables Vol C Tables 4.2.6.8 and 6.1.1.4'

loop_
_geom_angle_atom_site_label_1
_geom_angle_atom_site_label_2
_geom_angle_atom_site_label_3
_geom_angle
N1 Si1 C16 108.64(7)
N1 Si1 C17 111.48(8)
C16 Si1 C17 109.98(9)
N1 Si1 C18 107.68(8)
C16 Si1 C18 110.49(9)
C17 Si1 C18 108.55(9)
C1 N1 Si1 127.46(10)
C1 N1 H1 116.0(19)
Si1 N1 H1 110.3(19)
C6 C1 C2 120.00(12)
C6 C1 N1 119.60(14)
C2 C1 N1 120.39(13)
C3 C2 C1 119.00(13)
C3 C2 C7 119.16(14)
C1 C2 C7 121.81(13)
C4 C3 C2 121.97(15)
C4 C3 H3 119.0
C2 C3 H3 119.0
C3 C4 C5 117.80(12)
C3 C4 C10 121.60(15)
C5 C4 C10 120.58(14)
C4 C5 C6 122.58(14)
C4 C5 H5 118.7
C6 C5 H5 118.7
C5 C6 C1 118.64(13)
C5 C6 C13 119.58(13)
C1 C6 C13 121.74(13)
C8 C7 C2 112.05(14)
C8 C7 C9 110.00(16)
C2 C7 C9 111.79(14)
C8 C7 H7 107.6
C2 C7 H7 107.6
C9 C7 H7 107.6
C7 C8 H8A 109.5
C7 C8 H8B 109.5
H8A C8 H8B 109.5
C7 C8 H8C 109.5
H8A C8 H8C 109.5
H8B C8 H8C 109.5
C7 C9 H9A 109.5
C7 C9 H9B 109.5
H9A C9 H9B 109.5
C7 C9 H9C 109.5
H9A C9 H9C 109.5
H9B C9 H9C 109.5
C11 C10 C4 112.98(14)
C11 C10 C12 110.41(16)
C4 C10 C12 111.07(13)
C11 C10 H10 107.4
C4 C10 H10 107.4
C12 C10 H10 107.4
C10 C11 H11A 109.5
C10 C11 H11B 109.5
H11A C11 H11B 109.5
C10 C11 H11C 109.5
H11A C11 H11C 109.5
H11B C11 H11C 109.5
C10 C12 H12A 109.5
C10 C12 H12B 109.5
H12A C12 H12B 109.5
C10 C12 H12C 109.5
H12A C12 H12C 109.5
H12B C12 H12C 109.5
C6 C13 C14 109.50(14)
C6 C13 C15 113.63(14)
C14 C13 C15 110.41(14)
C6 C13 H13 107.7
C14 C13 H13 107.7
C15 C13 H13 107.7
C13 C14 H14A 109.5
C13 C14 H14B 109.5
H14A C14 H14B 109.5
C13 C14 H14C 109.5
H14A C14 H14C 109.5
H14B C14 H14C 109.5
C13 C15 H15A 109.5
C13 C15 H15B 109.5
H15A C15 H15B 109.5
C13 C15 H15C 109.5
H15A C15 H15C 109.5
H15B C15 H15C 109.5
Si1 C16 H16A 109.5
Si1 C16 H16B 109.5
H16A C16 H16B 109.5
Si1 C16 H16C 109.5
H16A C16 H16C 109.5
H16B C16 H16C 109.5
Si1 C17 H17A 109.5
Si1 C17 H17B 109.5
H17A C17 H17B 109.5
Si1 C17 H17C 109.5
H17A C17 H17C 109.5
H17B C17 H17C 109.5
Si1 C18 H18A 109.5
Si1 C18 H18B 109.5
H18A C18 H18B 109.5
Si1 C18 H18C 109.5
H18A C18 H18C 109.5
H18B C18 H18C 109.5

loop_
_geom_bond_atom_site_label_1
_geom_bond_atom_site_label_2
_geom_bond_distance
Si1 N1 1.7318(13)
Si1 C16 1.8556(15)
Si1 C17 1.8587(18)
Si1 C18 1.8680(19)
N1 C1 1.4315(17)
N1 H1 0.77(3)
C1 C6 1.403(2)
C1 C2 1.411(2)
C2 C3 1.399(2)
C2 C7 1.518(2)
C3 C4 1.388(2)
C3 H3 0.9500
C4 C5 1.390(2)
C4 C10 1.5227(19)
C5 C6 1.397(2)
C5 H5 0.9500
C6 C13 1.521(2)
C7 C8 1.509(2)
C7 C9 1.528(3)
C7 H7 1.0000
C8 H8A 0.9800
C8 H8B 0.9800
C8 H8C 0.9800
C9 H9A 0.9800
C9 H9B 0.9800
C9 H9C 0.9800
C10 C11 1.518(3)
C10 C12 1.527(2)
C10 H10 1.0000
C11 H11A 0.9800
C11 H11B 0.9800
C11 H11C 0.9800
C12 H12A 0.9800
C12 H12B 0.9800
C12 H12C 0.9800
C13 C14 1.522(2)
C13 C15 1.531(2)
C13 H13 1.0000
C14 H14A 0.9800
C14 H14B 0.9800
C14 H14C 0.9800
C15 H15A 0.9800
C15 H15B 0.9800
C15 H15C 0.9800
C16 H16A 0.9800
C16 H16B 0.9800
C16 H16C 0.9800
C17 H17A 0.9800
C17 H17B 0.9800
C17 H17C 0.9800
C18 H18A 0.9800
C18 H18B 0.9800
C18 H18C 0.9800

loop_
_geom_torsion_atom_site_label_1
_geom_torsion_atom_site_label_2
_geom_torsion_atom_site_label_3
_geom_torsion_atom_site_label_4
_geom_torsion
C16 Si1 N1 C1 11.89(16)
C17 Si1 N1 C1 -109.46(15)
C18 Si1 N1 C1 131.58(15)
Si1 N1 C1 C6 -95.06(16)
Si1 N1 C1 C2 85.86(17)
C6 C1 C2 C3 0.3(2)
N1 C1 C2 C3 179.39(13)
C6 C1 C2 C7 -177.78(14)
N1 C1 C2 C7 1.3(2)
C1 C2 C3 C4 -0.9(2)
C7 C2 C3 C4 177.22(14)
C2 C3 C4 C5 0.6(2)
C2 C3 C4 C10 -177.78(14)
C3 C4 C5 C6 0.2(2)
C10 C4 C5 C6 178.69(14)
C4 C5 C6 C1 -0.8(2)
C4 C5 C6 C13 -178.63(14)
C2 C1 C6 C5 0.5(2)
N1 C1 C6 C5 -178.56(13)
C2 C1 C6 C13 178.29(14)
N1 C1 C6 C13 -0.8(2)
C3 C2 C7 C8 63.1(2)
C1 C2 C7 C8 -118.77(18)
C3 C2 C7 C9 -60.9(2)
C1 C2 C7 C9 117.22(17)
C3 C4 C10 C11 -60.4(2)
C5 C4 C10 C11 121.20(18)
C3 C4 C10 C12 64.3(2)
C5 C4 C10 C12 -114.09(18)
C5 C6 C13 C14 80.11(19)
C1 C6 C13 C14 -97.63(17)
C5 C6 C13 C15 -43.9(2)
C1 C6 C13 C15 138.40(15)
